data_4023452
loop_
_publ_author_name
'Wenzeng Duan'
'Yudao Ma'
'Houqi Xia'
'Xueying Liu'
'Qingshuang Ma'
'Junshan Sun'

_publ_section_title
;
 Design and Synthesis of Planar Chiral Heterocyclic Carbene
 Precursors Derived from [2.2]Paracyclophane
;
_journal_name_full 'Journal of Organic Chemistry'
_journal_page_first 4330
_journal_page_last 4333
_journal_paper_doi 10.1021/jo800468x
_journal_volume 73
_journal_year 2008
_chemical_absolute_configuration unk
_chemical_formula_sum 'C26 H30 Br N O3 S'
_chemical_formula_weight 516.48
_chemical_name_systematic
; 
 ? 
;
_space_group_IT_number 4
_symmetry_cell_setting monoclinic
_symmetry_space_group_name_Hall 'P 2yb'
_symmetry_space_group_name_H-M 'P 1 21 1'
_atom_sites_solution_hydrogens geom
_atom_sites_solution_primary direct
_atom_sites_solution_secondary difmap
_audit_creation_method SHELXL-97
_cell_angle_alpha 90.00
_cell_angle_beta 97.917(6)
_cell_angle_gamma 90.00
_cell_formula_units_Z 2
_cell_length_a 10.738(4)
_cell_length_b 10.238(3)
_cell_length_c 11.180(4)
_cell_measurement_reflns_used 2343
_cell_measurement_temperature 293(2)
_cell_measurement_theta_max 20.74
_cell_measurement_theta_min 2.47
_cell_volume 1217.4(7)
_computing_cell_refinement 'Bruker SMART'
_computing_data_collection 'Bruker SMART'
_computing_data_reduction 'Bruker SAINT'
_computing_molecular_graphics 'Bruker SHELXTL'
_computing_publication_material 'Bruker SHELXTL'
_computing_structure_refinement 'SHELXL-97 (Sheldrick, 1997)'
_computing_structure_solution 'SHELXS-97 (Sheldrick, 1990)'
_diffrn_ambient_temperature 293(2)
_diffrn_measured_fraction_theta_full 0.999
_diffrn_measured_fraction_theta_max 0.999
_diffrn_measurement_device_type 'CCD area detector'
_diffrn_measurement_method 'phi and omega scans'
_diffrn_radiation_monochromator graphite
_diffrn_radiation_source 'fine-focus sealed tube'
_diffrn_radiation_type MoK\a
_diffrn_radiation_wavelength 0.71073
_diffrn_reflns_av_R_equivalents 0.0233
_diffrn_reflns_av_sigmaI/netI 0.0721
_diffrn_reflns_limit_h_max 11
_diffrn_reflns_limit_h_min -12
_diffrn_reflns_limit_k_max 12
_diffrn_reflns_limit_k_min -10
_diffrn_reflns_limit_l_max 13
_diffrn_reflns_limit_l_min -13
_diffrn_reflns_number 6432
_diffrn_reflns_theta_full 25.04
_diffrn_reflns_theta_max 25.04
_diffrn_reflns_theta_min 1.84
_exptl_absorpt_coefficient_mu 1.802
_exptl_absorpt_correction_T_max 0.6516
_exptl_absorpt_correction_T_min 0.5963
_exptl_absorpt_correction_type none
_exptl_crystal_colour colorless
_exptl_crystal_density_diffrn 1.409
_exptl_crystal_density_method 'not measured'
_exptl_crystal_description block
_exptl_crystal_F_000 536
_exptl_crystal_size_max 0.32
_exptl_crystal_size_mid 0.28
_exptl_crystal_size_min 0.26
_refine_diff_density_max 0.543
_refine_diff_density_min -0.541
_refine_diff_density_rms 0.053
_refine_ls_abs_structure_details 'Flack H D (1983), Acta Cryst. A39, 876-881'
_refine_ls_abs_structure_Flack 0.00(1)
_refine_ls_extinction_method none
_refine_ls_goodness_of_fit_ref 1.008
_refine_ls_hydrogen_treatment constr
_refine_ls_matrix_type full
_refine_ls_number_parameters 291
_refine_ls_number_reflns 3770
_refine_ls_number_restraints 1
_refine_ls_restrained_S_all 1.008
_refine_ls_R_factor_all 0.0704
_refine_ls_R_factor_gt 0.0553
_refine_ls_shift/su_max 0.000
_refine_ls_shift/su_mean 0.000
_refine_ls_structure_factor_coef Fsqd
_refine_ls_weighting_details 'calc w=1/[\s^2^(Fo^2^)+(0.0910P)^2^+0.4910P] where P=(Fo^2^+2Fc^2^)/3'
_refine_ls_weighting_scheme calc
_refine_ls_wR_factor_gt 0.1487
_refine_ls_wR_factor_ref 0.1616
_reflns_number_gt 3021
_reflns_number_total 3770
_reflns_threshold_expression >2sigma(I)
_cod_data_source_file jo800468x-File004.cif
_cod_data_source_block 071111a
_cod_depositor_comments
;
The following automatic conversions were performed:
'_symmetry_cell_setting' value 'Monoclinic' changed to 'monoclinic'
according to '/home/saulius/struct/CIF-dictionaries/cif_core.dic'
dictionary named 'cif_core.dic' version 2.4.1 from 2010-06-29.

Automatic conversion script
Id: cif_fix_enum 1527 2010-12-29 10:47:43Z saulius 
;
_cod_original_sg_symbol_H-M 'P 21'
_cod_database_code 4023452

loop_
_symmetry_equiv_pos_as_xyz
'x, y, z'
'-x, y+1/2, -z'

loop_
_atom_site_label
_atom_site_type_symbol
_atom_site_fract_x
_atom_site_fract_y
_atom_site_fract_z
_atom_site_U_iso_or_equiv
_atom_site_adp_type
_atom_site_occupancy
_atom_site_symmetry_multiplicity
_atom_site_calc_flag
_atom_site_refinement_flags
_atom_site_disorder_assembly
_atom_site_disorder_group
S1 S 0.59059(12) 0.20382(15) 0.10195(10) 0.0478(3) Uani 1 1 d . . .
Br1 Br 0.81130(12) -0.11136(10) 0.35641(8) 0.1219(5) Uani 1 1 d . . .
C11 C 0.6373(4) 0.2037(5) 0.3422(4) 0.0413(10) Uani 1 1 d . . .
C2 C 0.3259(4) 0.1739(5) 0.0486(4) 0.0403(11) Uani 1 1 d . . .
N1 N 0.6269(4) 0.1304(5) 0.2319(3) 0.0465(10) Uani 1 1 d . . .
H1 H 0.6398 0.0474 0.2341 0.056 Uiso 1 1 calc R . .
C1 C 0.3145(5) 0.0420(6) 0.1067(5) 0.0476(13) Uani 1 1 d . . .
C16 C 0.5469(5) 0.1846(6) 0.4168(4) 0.0451(11) Uani 1 1 d . . .
H16 H 0.4779 0.1316 0.3915 0.054 Uiso 1 1 calc R . .
O1 O 0.3966(4) -0.0168(4) 0.1713(4) 0.0640(11) Uani 1 1 d . . .
C10 C 0.4336(5) 0.2623(5) 0.0967(5) 0.0442(12) Uani 1 1 d . . .
H10A H 0.4219 0.2874 0.1780 0.053 Uiso 1 1 calc R . .
H10B H 0.4263 0.3412 0.0481 0.053 Uiso 1 1 calc R . .
O2 O 0.6691(4) 0.3153(5) 0.1026(4) 0.0690(13) Uani 1 1 d . . .
O3 O 0.5949(4) 0.1054(5) 0.0123(3) 0.0664(12) Uani 1 1 d . . .
C15 C 0.5582(6) 0.2448(6) 0.5309(5) 0.0585(16) Uani 1 1 d . . .
C22 C 0.6982(7) 0.0553(8) 0.6588(5) 0.0693(19) Uani 1 1 d . . .
C8 C 0.1702(8) 0.2430(10) 0.1928(9) 0.101(3) Uani 1 1 d . . .
H8A H 0.1933 0.3295 0.2207 0.151 Uiso 1 1 calc R . .
H8B H 0.2206 0.1801 0.2415 0.151 Uiso 1 1 calc R . .
H8C H 0.0830 0.2282 0.1989 0.151 Uiso 1 1 calc R . .
C6 C 0.3127(5) 0.1427(6) -0.0881(5) 0.0537(14) Uani 1 1 d . . .
H6A H 0.3340 0.2183 -0.1334 0.064 Uiso 1 1 calc R . .
H6B H 0.3672 0.0708 -0.1033 0.064 Uiso 1 1 calc R . .
C5 C 0.1749(6) 0.1057(8) -0.1233(6) 0.0741(19) Uani 1 1 d . . .
H5A H 0.1320 0.1681 -0.1800 0.089 Uiso 1 1 calc R . .
H5B H 0.1668 0.0191 -0.1586 0.089 Uiso 1 1 calc R . .
C20 C 0.8076(7) -0.0032(8) 0.4932(6) 0.0728(19) Uani 1 1 d . . .
C7 C 0.1833(6) -0.0049(7) 0.0703(6) 0.0647(17) Uani 1 1 d . . .
H7A H 0.1413 -0.0220 0.1401 0.078 Uiso 1 1 calc R . .
H7B H 0.1816 -0.0834 0.0215 0.078 Uiso 1 1 calc R . .
C21 C 0.7102(7) -0.0250(7) 0.5607(6) 0.0692(18) Uani 1 1 d . . .
H21 H 0.6535 -0.0928 0.5404 0.083 Uiso 1 1 calc R . .
C3 C 0.1919(6) 0.2288(6) 0.0612(7) 0.0640(17) Uani 1 1 d . . .
C13 C 0.7365(7) 0.3605(7) 0.4768(6) 0.0697(18) Uani 1 1 d . . .
H13 H 0.7942 0.4283 0.4923 0.084 Uiso 1 1 calc R . .
C14 C 0.6457(7) 0.3429(7) 0.5519(6) 0.0708(19) Uani 1 1 d . . .
H14 H 0.6440 0.3982 0.6175 0.085 Uiso 1 1 calc R . .
C12 C 0.7431(5) 0.2795(6) 0.3793(5) 0.0526(14) Uani 1 1 d . . .
C4 C 0.1236(5) 0.1099(7) -0.0029(7) 0.0660(17) Uani 1 1 d . . .
H4 H 0.0317 0.1135 -0.0098 0.079 Uiso 1 1 calc R . .
C17 C 0.8693(6) 0.2532(10) 0.3349(6) 0.081(2) Uani 1 1 d . . .
H17A H 0.9120 0.3356 0.3270 0.097 Uiso 1 1 calc R . .
H17B H 0.8542 0.2131 0.2556 0.097 Uiso 1 1 calc R . .
C26 C 0.4952(8) 0.1871(9) 0.6308(6) 0.082(2) Uani 1 1 d . . .
H26A H 0.4121 0.1566 0.5976 0.098 Uiso 1 1 calc R . .
H26B H 0.4851 0.2546 0.6896 0.098 Uiso 1 1 calc R . .
C23 C 0.7994(9) 0.1354(8) 0.7003(6) 0.085(2) Uani 1 1 d . . .
H23 H 0.8044 0.1750 0.7757 0.101 Uiso 1 1 calc R . .
C18 C 0.9548(7) 0.1633(13) 0.4209(8) 0.113(4) Uani 1 1 d . . .
H18A H 0.9886 0.0960 0.3734 0.136 Uiso 1 1 calc R . .
H18B H 1.0251 0.2143 0.4598 0.136 Uiso 1 1 calc R . .
C25 C 0.5715(9) 0.0703(9) 0.6963(6) 0.090(3) Uani 1 1 d . . .
H25A H 0.5806 0.0844 0.7828 0.108 Uiso 1 1 calc R . .
H25B H 0.5245 -0.0099 0.6786 0.108 Uiso 1 1 calc R . .
C24 C 0.8910(8) 0.1554(9) 0.6295(7) 0.090(3) Uani 1 1 d . . .
H24 H 0.9573 0.2107 0.6577 0.108 Uiso 1 1 calc R . .
C19 C 0.8903(7) 0.0977(10) 0.5183(7) 0.086(2) Uani 1 1 d . . .
C9 C 0.1642(6) 0.3576(7) -0.0064(10) 0.098(3) Uani 1 1 d . . .
H9A H 0.0760 0.3765 -0.0128 0.147 Uiso 1 1 calc R . .
H9B H 0.1881 0.3504 -0.0858 0.147 Uiso 1 1 calc R . .
H9C H 0.2112 0.4266 0.0369 0.147 Uiso 1 1 calc R . .

loop_
_atom_site_aniso_label
_atom_site_aniso_U_11
_atom_site_aniso_U_22
_atom_site_aniso_U_33
_atom_site_aniso_U_23
_atom_site_aniso_U_13
_atom_site_aniso_U_12
S1 0.0396(6) 0.0683(9) 0.0353(6) 0.0109(6) 0.0048(4) 0.0007(6)
Br1 0.1508(9) 0.1174(8) 0.0914(6) -0.0181(5) -0.0047(5) 0.0766(7)
C11 0.044(3) 0.044(3) 0.035(2) 0.009(2) 0.0016(19) 0.008(2)
C2 0.036(2) 0.040(3) 0.046(2) 0.002(2) 0.010(2) 0.004(2)
N1 0.053(3) 0.046(3) 0.040(2) 0.0064(19) 0.0043(19) 0.009(2)
C1 0.056(3) 0.049(3) 0.040(3) -0.003(2) 0.013(2) -0.008(3)
C16 0.042(3) 0.049(3) 0.045(2) 0.003(2) 0.006(2) 0.005(2)
O1 0.079(3) 0.055(2) 0.054(2) 0.022(2) -0.005(2) -0.016(2)
C10 0.043(3) 0.044(3) 0.045(3) 0.007(2) 0.003(2) 0.000(2)
O2 0.051(2) 0.092(3) 0.062(2) 0.034(2) -0.0006(19) -0.019(2)
O3 0.056(2) 0.104(4) 0.0396(19) -0.008(2) 0.0096(17) 0.015(2)
C15 0.068(4) 0.063(4) 0.047(3) -0.001(3) 0.016(3) 0.020(3)
C22 0.097(5) 0.070(4) 0.039(3) 0.016(3) 0.001(3) -0.004(4)
C8 0.079(5) 0.114(7) 0.123(6) -0.052(6) 0.060(5) -0.012(5)
C6 0.057(3) 0.061(4) 0.041(3) 0.008(3) 0.000(2) 0.001(3)
C5 0.064(4) 0.085(5) 0.067(4) -0.002(4) -0.013(3) -0.011(4)
C20 0.072(5) 0.078(5) 0.064(4) 0.011(4) -0.007(3) 0.031(4)
C7 0.056(4) 0.069(4) 0.071(4) -0.012(3) 0.019(3) -0.020(3)
C21 0.086(5) 0.054(4) 0.063(4) 0.014(3) -0.007(3) 0.000(3)
C3 0.044(3) 0.045(3) 0.107(5) -0.014(3) 0.023(3) 0.001(2)
C13 0.085(5) 0.063(4) 0.059(3) 0.005(3) 0.001(3) -0.015(4)
C14 0.101(5) 0.055(4) 0.055(3) -0.011(3) 0.010(3) 0.011(4)
C12 0.044(3) 0.070(4) 0.043(3) 0.015(3) 0.002(2) -0.006(3)
C4 0.040(3) 0.063(4) 0.095(5) -0.014(3) 0.009(3) -0.001(3)
C17 0.047(4) 0.126(7) 0.068(4) 0.021(4) 0.004(3) -0.017(4)
C26 0.096(5) 0.099(6) 0.056(3) -0.005(4) 0.033(3) 0.014(5)
C23 0.114(6) 0.084(5) 0.047(3) 0.013(4) -0.019(4) -0.007(5)
C18 0.048(4) 0.189(11) 0.102(6) 0.029(7) 0.012(4) 0.008(5)
C25 0.117(7) 0.103(6) 0.055(4) 0.021(4) 0.026(4) -0.017(5)
C24 0.079(5) 0.105(6) 0.073(5) 0.017(5) -0.038(4) -0.021(5)
C19 0.055(4) 0.114(7) 0.083(5) 0.035(5) -0.010(4) 0.023(4)
C9 0.045(4) 0.055(4) 0.188(9) 0.002(5) -0.003(4) 0.012(3)

loop_
_atom_type_symbol
_atom_type_description
_atom_type_scat_dispersion_real
_atom_type_scat_dispersion_imag
_atom_type_scat_source
C C 0.0033 0.0016 'International Tables Vol C Tables 4.2.6.8 and 6.1.1.4'
H H 0.0000 0.0000 'International Tables Vol C Tables 4.2.6.8 and 6.1.1.4'
N N 0.0061 0.0033 'International Tables Vol C Tables 4.2.6.8 and 6.1.1.4'
O O 0.0106 0.0060 'International Tables Vol C Tables 4.2.6.8 and 6.1.1.4'
S S 0.1246 0.1234 'International Tables Vol C Tables 4.2.6.8 and 6.1.1.4'
Br Br -0.2901 2.4595 'International Tables Vol C Tables 4.2.6.8 and 6.1.1.4'

loop_
_geom_angle_atom_site_label_1
_geom_angle_atom_site_label_2
_geom_angle_atom_site_label_3
_geom_angle
_geom_angle_site_symmetry_1
_geom_angle_site_symmetry_3
_geom_angle_publ_flag
O2 S1 O3 119.7(3) . . ?
O2 S1 N1 107.3(2) . . ?
O3 S1 N1 105.8(3) . . ?
O2 S1 C10 106.8(3) . . ?
O3 S1 C10 109.6(2) . . ?
N1 S1 C10 107.0(2) . . ?
C16 C11 C12 120.9(5) . . ?
C16 C11 N1 117.9(5) . . ?
C12 C11 N1 120.8(4) . . ?
C10 C2 C1 119.1(4) . . ?
C10 C2 C6 115.9(4) . . ?
C1 C2 C6 103.8(4) . . ?
C10 C2 C3 114.9(4) . . ?
C1 C2 C3 98.8(4) . . ?
C6 C2 C3 101.6(4) . . ?
C11 N1 S1 120.3(3) . . ?
C11 N1 H1 119.9 . . ?
S1 N1 H1 119.9 . . ?
O1 C1 C7 125.5(5) . . ?
O1 C1 C2 127.0(5) . . ?
C7 C1 C2 107.5(5) . . ?
C11 C16 C15 120.4(5) . . ?
C11 C16 H16 119.8 . . ?
C15 C16 H16 119.8 . . ?
C2 C10 S1 119.0(4) . . ?
C2 C10 H10A 107.6 . . ?
S1 C10 H10A 107.6 . . ?
C2 C10 H10B 107.6 . . ?
S1 C10 H10B 107.6 . . ?
H10A C10 H10B 107.0 . . ?
C14 C15 C16 116.5(5) . . ?
C14 C15 C26 121.9(6) . . ?
C16 C15 C26 120.6(6) . . ?
C23 C22 C21 117.4(7) . . ?
C23 C22 C25 123.3(7) . . ?
C21 C22 C25 118.1(7) . . ?
C3 C8 H8A 109.5 . . ?
C3 C8 H8B 109.5 . . ?
H8A C8 H8B 109.5 . . ?
C3 C8 H8C 109.5 . . ?
H8A C8 H8C 109.5 . . ?
H8B C8 H8C 109.5 . . ?
C5 C6 C2 105.1(5) . . ?
C5 C6 H6A 110.7 . . ?
C2 C6 H6A 110.7 . . ?
C5 C6 H6B 110.7 . . ?
C2 C6 H6B 110.7 . . ?
H6A C6 H6B 108.8 . . ?
C4 C5 C6 102.8(5) . . ?
C4 C5 H5A 111.2 . . ?
C6 C5 H5A 111.2 . . ?
C4 C5 H5B 111.2 . . ?
C6 C5 H5B 111.2 . . ?
H5A C5 H5B 109.1 . . ?
C19 C20 C21 121.8(7) . . ?
C19 C20 Br1 121.5(6) . . ?
C21 C20 Br1 116.5(6) . . ?
C1 C7 C4 102.1(5) . . ?
C1 C7 H7A 111.3 . . ?
C4 C7 H7A 111.3 . . ?
C1 C7 H7B 111.3 . . ?
C4 C7 H7B 111.3 . . ?
H7A C7 H7B 109.2 . . ?
C20 C21 C22 119.5(7) . . ?
C20 C21 H21 120.3 . . ?
C22 C21 H21 120.3 . . ?
C9 C3 C8 110.5(7) . . ?
C9 C3 C4 113.7(6) . . ?
C8 C3 C4 113.3(6) . . ?
C9 C3 C2 112.5(5) . . ?
C8 C3 C2 112.5(6) . . ?
C4 C3 C2 93.4(4) . . ?
C12 C13 C14 121.2(6) . . ?
C12 C13 H13 119.4 . . ?
C14 C13 H13 119.4 . . ?
C15 C14 C13 121.0(6) . . ?
C15 C14 H14 119.5 . . ?
C13 C14 H14 119.5 . . ?
C13 C12 C11 116.2(5) . . ?
C13 C12 C17 120.4(6) . . ?
C11 C12 C17 121.9(6) . . ?
C7 C4 C5 106.0(5) . . ?
C7 C4 C3 102.8(5) . . ?
C5 C4 C3 103.0(5) . . ?
C7 C4 H4 114.5 . . ?
C5 C4 H4 114.5 . . ?
C3 C4 H4 114.5 . . ?
C12 C17 C18 112.4(6) . . ?
C12 C17 H17A 109.1 . . ?
C18 C17 H17A 109.1 . . ?
C12 C17 H17B 109.1 . . ?
C18 C17 H17B 109.1 . . ?
H17A C17 H17B 107.9 . . ?
C15 C26 C25 112.7(6) . . ?
C15 C26 H26A 109.1 . . ?
C25 C26 H26A 109.1 . . ?
C15 C26 H26B 109.1 . . ?
C25 C26 H26B 109.1 . . ?
H26A C26 H26B 107.8 . . ?
C24 C23 C22 119.3(7) . . ?
C24 C23 H23 120.4 . . ?
C22 C23 H23 120.4 . . ?
C19 C18 C17 114.7(6) . . ?
C19 C18 H18A 108.6 . . ?
C17 C18 H18A 108.6 . . ?
C19 C18 H18B 108.6 . . ?
C17 C18 H18B 108.6 . . ?
H18A C18 H18B 107.6 . . ?
C22 C25 C26 112.7(6) . . ?
C22 C25 H25A 109.0 . . ?
C26 C25 H25A 109.0 . . ?
C22 C25 H25B 109.0 . . ?
C26 C25 H25B 109.0 . . ?
H25A C25 H25B 107.8 . . ?
C23 C24 C19 123.2(7) . . ?
C23 C24 H24 118.4 . . ?
C19 C24 H24 118.4 . . ?
C20 C19 C24 115.6(8) . . ?
C20 C19 C18 122.2(8) . . ?
C24 C19 C18 120.7(9) . . ?
C3 C9 H9A 109.5 . . ?
C3 C9 H9B 109.5 . . ?
H9A C9 H9B 109.5 . . ?
C3 C9 H9C 109.5 . . ?
H9A C9 H9C 109.5 . . ?
H9B C9 H9C 109.5 . . ?

loop_
_geom_bond_atom_site_label_1
_geom_bond_atom_site_label_2
_geom_bond_distance
_geom_bond_site_symmetry_2
_geom_bond_publ_flag
S1 O2 1.419(5) . ?
S1 O3 1.426(5) . ?
S1 N1 1.635(4) . ?
S1 C10 1.783(5) . ?
Br1 C20 1.893(7) . ?
C11 C16 1.378(7) . ?
C11 C12 1.391(8) . ?
C11 N1 1.435(6) . ?
C2 C10 1.508(7) . ?
C2 C1 1.511(7) . ?
C2 C6 1.549(7) . ?
C2 C3 1.570(7) . ?
N1 H1 0.8600 . ?
C1 O1 1.219(7) . ?
C1 C7 1.492(8) . ?
C16 C15 1.408(8) . ?
C16 H16 0.9300 . ?
C10 H10A 0.9700 . ?
C10 H10B 0.9700 . ?
C15 C14 1.373(10) . ?
C15 C26 1.504(9) . ?
C22 C23 1.389(11) . ?
C22 C21 1.391(10) . ?
C22 C25 1.486(11) . ?
C8 C3 1.529(12) . ?
C8 H8A 0.9600 . ?
C8 H8B 0.9600 . ?
C8 H8C 0.9600 . ?
C6 C5 1.525(9) . ?
C6 H6A 0.9700 . ?
C6 H6B 0.9700 . ?
C5 C4 1.523(10) . ?
C5 H5A 0.9700 . ?
C5 H5B 0.9700 . ?
C20 C19 1.367(12) . ?
C20 C21 1.388(11) . ?
C7 C4 1.523(10) . ?
C7 H7A 0.9700 . ?
C7 H7B 0.9700 . ?
C21 H21 0.9300 . ?
C3 C9 1.527(10) . ?
C3 C4 1.545(9) . ?
C13 C12 1.379(9) . ?
C13 C14 1.383(10) . ?
C13 H13 0.9300 . ?
C14 H14 0.9300 . ?
C12 C17 1.529(10) . ?
C4 H4 0.9800 . ?
C17 C18 1.541(12) . ?
C17 H17A 0.9700 . ?
C17 H17B 0.9700 . ?
C26 C25 1.571(12) . ?
C26 H26A 0.9700 . ?
C26 H26B 0.9700 . ?
C23 C24 1.360(12) . ?
C23 H23 0.9300 . ?
C18 C19 1.525(12) . ?
C18 H18A 0.9700 . ?
C18 H18B 0.9700 . ?
C25 H25A 0.9700 . ?
C25 H25B 0.9700 . ?
C24 C19 1.375(12) . ?
C24 H24 0.9300 . ?
C9 H9A 0.9600 . ?
C9 H9B 0.9600 . ?
C9 H9C 0.9600 . ?

loop_
_geom_torsion_atom_site_label_1
_geom_torsion_atom_site_label_2
_geom_torsion_atom_site_label_3
_geom_torsion_atom_site_label_4
_geom_torsion
_geom_torsion_site_symmetry_1
_geom_torsion_site_symmetry_2
_geom_torsion_site_symmetry_3
_geom_torsion_site_symmetry_4
_geom_torsion_publ_flag
C16 C11 N1 S1 110.3(5) . . . . ?
C12 C11 N1 S1 -77.2(5) . . . . ?
O2 S1 N1 C11 48.1(5) . . . . ?
O3 S1 N1 C11 176.9(4) . . . . ?
C10 S1 N1 C11 -66.2(4) . . . . ?
C10 C2 C1 O1 -17.9(8) . . . . ?
C6 C2 C1 O1 112.8(6) . . . . ?
C3 C2 C1 O1 -142.9(6) . . . . ?
C10 C2 C1 C7 162.3(5) . . . . ?
C6 C2 C1 C7 -66.9(5) . . . . ?
C3 C2 C1 C7 37.4(5) . . . . ?
C12 C11 C16 C15 1.8(8) . . . . ?
N1 C11 C16 C15 174.3(5) . . . . ?
C1 C2 C10 S1 56.8(6) . . . . ?
C6 C2 C10 S1 -68.3(5) . . . . ?
C3 C2 C10 S1 173.5(4) . . . . ?
O2 S1 C10 C2 157.0(4) . . . . ?
O3 S1 C10 C2 26.0(5) . . . . ?
N1 S1 C10 C2 -88.3(4) . . . . ?
C11 C16 C15 C14 13.8(8) . . . . ?
C11 C16 C15 C26 -155.1(6) . . . . ?
C10 C2 C6 C5 -156.4(5) . . . . ?
C1 C2 C6 C5 71.0(6) . . . . ?
C3 C2 C6 C5 -31.2(6) . . . . ?
C2 C6 C5 C4 -3.7(7) . . . . ?
O1 C1 C7 C4 177.1(6) . . . . ?
C2 C1 C7 C4 -3.2(6) . . . . ?
C19 C20 C21 C22 -2.0(10) . . . . ?
Br1 C20 C21 C22 -176.8(5) . . . . ?
C23 C22 C21 C20 -13.5(9) . . . . ?
C25 C22 C21 C20 154.2(6) . . . . ?
C10 C2 C3 C9 60.3(7) . . . . ?
C1 C2 C3 C9 -171.8(6) . . . . ?
C6 C2 C3 C9 -65.7(7) . . . . ?
C10 C2 C3 C8 -65.3(7) . . . . ?
C1 C2 C3 C8 62.6(6) . . . . ?
C6 C2 C3 C8 168.7(6) . . . . ?
C10 C2 C3 C4 177.7(5) . . . . ?
C1 C2 C3 C4 -54.4(5) . . . . ?
C6 C2 C3 C4 51.7(6) . . . . ?
C16 C15 C14 C13 -14.4(9) . . . . ?
C26 C15 C14 C13 154.4(7) . . . . ?
C12 C13 C14 C15 -0.8(10) . . . . ?
C14 C13 C12 C11 16.3(9) . . . . ?
C14 C13 C12 C17 -150.4(7) . . . . ?
C16 C11 C12 C13 -16.7(8) . . . . ?
N1 C11 C12 C13 171.0(5) . . . . ?
C16 C11 C12 C17 149.8(6) . . . . ?
N1 C11 C12 C17 -22.5(8) . . . . ?
C1 C7 C4 C5 74.5(6) . . . . ?
C1 C7 C4 C3 -33.3(6) . . . . ?
C6 C5 C4 C7 -69.4(6) . . . . ?
C6 C5 C4 C3 38.2(7) . . . . ?
C9 C3 C4 C7 171.0(6) . . . . ?
C8 C3 C4 C7 -61.8(7) . . . . ?
C2 C3 C4 C7 54.5(6) . . . . ?
C9 C3 C4 C5 60.9(7) . . . . ?
C8 C3 C4 C5 -171.9(6) . . . . ?
C2 C3 C4 C5 -55.6(6) . . . . ?
C13 C12 C17 C18 72.8(10) . . . . ?
C11 C12 C17 C18 -93.2(9) . . . . ?
C14 C15 C26 C25 -88.0(8) . . . . ?
C16 C15 C26 C25 80.3(8) . . . . ?
C21 C22 C23 C24 15.1(10) . . . . ?
C25 C22 C23 C24 -152.0(7) . . . . ?
C12 C17 C18 C19 11.1(13) . . . . ?
C23 C22 C25 C26 77.0(8) . . . . ?
C21 C22 C25 C26 -89.9(9) . . . . ?
C15 C26 C25 C22 9.0(10) . . . . ?
C22 C23 C24 C19 -1.3(12) . . . . ?
C21 C20 C19 C24 15.3(10) . . . . ?
Br1 C20 C19 C24 -170.1(5) . . . . ?
C21 C20 C19 C18 -150.8(8) . . . . ?
Br1 C20 C19 C18 23.7(9) . . . . ?
C23 C24 C19 C20 -13.9(12) . . . . ?
C23 C24 C19 C18 152.5(8) . . . . ?
C17 C18 C19 C20 73.8(12) . . . . ?
C17 C18 C19 C24 -91.6(10) . . . . ?

loop_
_cod_related_entry_id
_cod_related_entry_database
_cod_related_entry_code
1 ChemSpider 30658679
